data_9013717
loop_
_publ_author_name
'Ventruti, G.'
'Stasi, F.'
'Scordari, F.'

_publ_section_title
;
 Metasideronatrite: crystal structure and its relation with sideronatrite
;
_journal_name_full 'American Mineralogist'
_journal_page_first 329
_journal_page_last 334
_journal_paper_doi 10.2138/am.2010.3332
_journal_volume 95
_journal_year 2010
_chemical_compound_source 'Sierra Gorda, Chile'
_chemical_formula_sum 'Fe H3 Na2 O10 S2'
_chemical_name_mineral Metasideronatrite
_space_group_IT_number 62
_symmetry_space_group_name_Hall '-P 2c 2ab'
_symmetry_space_group_name_H-M 'P b n m'
_cell_angle_alpha 90
_cell_angle_beta 90
_cell_angle_gamma 90
_cell_formula_units_Z 4
_cell_length_a 7.3959
_cell_length_b 16.0979
_cell_length_c 7.1607
_cell_volume 852.542
_database_code_amcsd 0005014
_exptl_crystal_density_diffrn 2.563
_cod_original_formula_sum 'Na2 Fe S2 O10 H3'
_cod_database_code 9013717

loop_
_space_group_symop_operation_xyz
x,y,z
x,y,1/2-z
-x,-y,1/2+z
1/2+x,1/2-y,1/2+z
1/2-x,1/2+y,1/2-z
1/2-x,1/2+y,z
1/2+x,1/2-y,-z
-x,-y,-z

loop_
_atom_site_aniso_label
_atom_site_aniso_U_11
_atom_site_aniso_U_22
_atom_site_aniso_U_33
_atom_site_aniso_U_12
_atom_site_aniso_U_13
_atom_site_aniso_U_23
Fe 0.01380 0.01810 0.00920 0.00060 0.00060 0.00010
S1 0.01700 0.01600 0.01400 0.00100 0.00000 0.00000
S2 0.01400 0.01800 0.01020 0.00000 0.00000 0.00000

loop_
_atom_site_label
_atom_site_fract_x
_atom_site_fract_y
_atom_site_fract_z
_atom_site_U_iso_or_equiv
_atom_site_type_symbol
_atom_site_attached_hydrogens
Na 0.55120 0.15980 0.52250 0.02800 Na 0
Fe 0.00000 0.00000 0.00000 0.01400 Fe 0
S1 0.98430 0.16530 0.75000 0.01600 S 0
S2 0.63140 0.01420 0.25000 0.01400 S 0
O1 0.78890 0.17350 0.75000 0.02700 O 0
O2 0.07030 0.24780 0.75000 0.02100 O 0
O3 0.04640 0.11920 0.91940 0.01800 O 0
O4 0.74520 0.03370 0.41910 0.01900 O 0
O5 0.47820 0.07190 0.25000 0.01900 O 0
O6 0.42160 0.07140 0.75000 0.02200 O 0
O-H 0.09530 0.02860 0.25000 0.01000 O 1
Wat 0.44390 0.25890 0.75000 0.03000 O 2

loop_
_cod_changelog_entry_id
_cod_changelog_entry_author
_cod_changelog_entry_date
_cod_changelog_entry_text
1
;cod-tools version 3.8.0
Id: cif_guess_AMCSD_atom_types 9574 2023-05-10 09:00:05Z saulius
;
2023-05-10T18:54:31+03:00
;Derived atom types and hydrogen counts
from atom names that follow the AMCSD naming convention
(Wat == water, O-H == hydroxyl).
;

loop_
_cod_related_entry_id
_cod_related_entry_database
_cod_related_entry_code
1 AMCSD 0005014
